data_2215087
loop_
_publ_author_name
'Peng, Rong'
'Lin, Shi-Hong'
'Yang, Ying-Yi'

_publ_section_title
<i>catena</i>-Poly[[dichloridocopper(II)]-\m-1,4-bis(pyrimidin-2-ylsulfanylmethyl)benzene-\k^2^<i>N</i>:<i>N</i>']
_journal_coeditor_code EZ2094
_journal_issue 9
_journal_name_full 'Acta Crystallographica Section E'
_journal_page_first m2385
_journal_page_last m2385
_journal_paper_doi 10.1107/S1600536807039967
_journal_volume 63
_journal_year 2007
_chemical_formula_iupac '[Cu Cl2 (C16 H14 N4 S2)]'
_chemical_formula_moiety 'C16 H14 Cl2 Cu N4 S2'
_chemical_formula_sum 'C16 H14 Cl2 Cu N4 S2'
_chemical_formula_weight 460.87
_chemical_name_systematic
;
<i>catena</i>-Poly[[dichloridocopper(II)]-\m-1,4-bis(pyrimidin-2-\
ylsulfanylmethyl)benzene-\k^2^<i>N</i>:<i>N</i>']
;
_space_group_IT_number 14
_symmetry_cell_setting monoclinic
_symmetry_space_group_name_Hall '-P 2yn'
_symmetry_space_group_name_H-M 'P 1 21/n 1'
_atom_sites_solution_hydrogens geom
_atom_sites_solution_primary direct
_atom_sites_solution_secondary difmap
_audit_creation_method SHELXL97
_cell_angle_alpha 90.00
_cell_angle_beta 99.667(2)
_cell_angle_gamma 90.00
_cell_formula_units_Z 2
_cell_length_a 8.9243(9)
_cell_length_b 9.9867(9)
_cell_length_c 10.4339(10)
_cell_measurement_reflns_used 1784
_cell_measurement_temperature 295(2)
_cell_measurement_theta_max 25.73
_cell_measurement_theta_min 2.84
_cell_volume 916.71(15)
_computing_cell_refinement 'SAINT (Bruker, 2002)'
_computing_data_collection 'SMART (Bruker, 2002)'
_computing_data_reduction 'SAINT (Bruker, 2002)'
_computing_molecular_graphics 'SHELXTL (Sheldrick, 1997b)'
_computing_publication_material 'publCIF (Westrip, 2007)'
_computing_structure_refinement 'SHELXL97 (Sheldrick, 1997a)'
_computing_structure_solution 'SHELXS97 (Sheldrick, 1997a)'
_diffrn_ambient_temperature 295(2)
_diffrn_measured_fraction_theta_full 0.964
_diffrn_measured_fraction_theta_max 0.964
_diffrn_measurement_device_type 'Bruker APEX CCD'
_diffrn_measurement_method '\f and \w'
_diffrn_radiation_monochromator graphite
_diffrn_radiation_source 'fine-focus sealed tube'
_diffrn_radiation_type MoK\a
_diffrn_radiation_wavelength 0.71073
_diffrn_reflns_av_R_equivalents 0.0317
_diffrn_reflns_av_sigmaI/netI 0.0458
_diffrn_reflns_limit_h_max 11
_diffrn_reflns_limit_h_min -7
_diffrn_reflns_limit_k_max 12
_diffrn_reflns_limit_k_min -12
_diffrn_reflns_limit_l_max 13
_diffrn_reflns_limit_l_min -13
_diffrn_reflns_number 4908
_diffrn_reflns_theta_full 27.49
_diffrn_reflns_theta_max 27.49
_diffrn_reflns_theta_min 2.78
_diffrn_standards_number 0
_exptl_absorpt_coefficient_mu 1.717
_exptl_absorpt_correction_T_max 0.8608
_exptl_absorpt_correction_T_min 0.6358
_exptl_absorpt_correction_type multi-scan
_exptl_absorpt_process_details '(SADABS; Sheldrick, 1996)'
_exptl_crystal_colour black
_exptl_crystal_density_diffrn 1.670
_exptl_crystal_density_method 'not measured'
_exptl_crystal_description block
_exptl_crystal_F_000 466
_exptl_crystal_size_max 0.29
_exptl_crystal_size_mid 0.11
_exptl_crystal_size_min 0.09
_refine_diff_density_max 0.603
_refine_diff_density_min -0.433
_refine_ls_extinction_method none
_refine_ls_goodness_of_fit_ref 1.014
_refine_ls_hydrogen_treatment constr
_refine_ls_matrix_type full
_refine_ls_number_parameters 115
_refine_ls_number_reflns 2034
_refine_ls_number_restraints 0
_refine_ls_restrained_S_all 1.014
_refine_ls_R_factor_all 0.0640
_refine_ls_R_factor_gt 0.0468
_refine_ls_shift/su_max 0.000
_refine_ls_shift/su_mean 0.000
_refine_ls_structure_factor_coef Fsqd
_refine_ls_weighting_details 'w = 1/[\s^2^(Fo^2^)+(0.0589P)^2^] where P=(Fo^2^+2Fc^2^)/3'
_refine_ls_weighting_scheme calc
_refine_ls_wR_factor_gt 0.1034
_refine_ls_wR_factor_ref 0.1107
_reflns_number_gt 1517
_reflns_number_total 2034
_reflns_threshold_expression I>2\s(I)
_cod_data_source_file ez2094.cif
_cod_data_source_block I
_cod_original_sg_symbol_H-M 'P 21/n'
_cod_database_code 2215087
_cod_database_fobs_code 2215087

loop_
_symmetry_equiv_pos_as_xyz
'x, y, z'
'x+1/2, -y+1/2, z+1/2'
'-x, -y, -z'
'-x-1/2, y-1/2, -z-1/2'

loop_
_atom_site_type_symbol
_atom_site_label
_atom_site_fract_x
_atom_site_fract_y
_atom_site_fract_z
_atom_site_U_iso_or_equiv
_atom_site_adp_type
_atom_site_calc_flag
_atom_site_refinement_flags
_atom_site_occupancy
Cu Cu1 0.5000 0.5000 0.5000 0.0398(2) Uani d S 1
Cl Cl1 0.57709(10) 0.70107(9) 0.44428(9) 0.0612(3) Uani d . 1
S S1 0.20657(10) 0.64387(9) 0.57216(8) 0.0565(3) Uani d . 1
N N1 0.3033(3) 0.5254(2) 0.3782(3) 0.0411(6) Uani d . 1
N N2 0.0592(3) 0.6232(3) 0.3285(2) 0.0518(7) Uani d . 1
C C1 0.2880(4) 0.4759(3) 0.2575(3) 0.0504(8) Uani d . 1
H H1 0.3661 0.4249 0.2338 0.060 Uiso calc R 1
C C2 0.1601(4) 0.4987(4) 0.1686(3) 0.0633(11) Uani d . 1
H H2 0.1487 0.4636 0.0849 0.076 Uiso calc R 1
C C3 0.0499(4) 0.5753(4) 0.2079(3) 0.0625(10) Uani d . 1
H H3 -0.0363 0.5953 0.1477 0.075 Uiso calc R 1
C C4 0.1860(3) 0.5945(3) 0.4089(3) 0.0391(7) Uani d . 1
C C5 0.0246(4) 0.7224(3) 0.5817(3) 0.0485(8) Uani d . 1
H H5B -0.0553 0.6716 0.5286 0.058 Uiso calc R 1
H H5A 0.0072 0.7180 0.6709 0.058 Uiso calc R 1
C C6 0.0134(3) 0.8652(3) 0.5382(3) 0.0404(7) Uani d . 1
C C7 -0.0903(3) 0.9039(3) 0.4302(3) 0.0439(7) Uani d . 1
H H7 -0.1515 0.8397 0.3826 0.053 Uiso calc R 1
C C8 -0.1037(3) 1.0371(3) 0.3923(3) 0.0445(8) Uani d . 1
H H8 -0.1739 1.0612 0.3197 0.053 Uiso calc R 1

loop_
_atom_site_aniso_label
_atom_site_aniso_U_11
_atom_site_aniso_U_22
_atom_site_aniso_U_33
_atom_site_aniso_U_12
_atom_site_aniso_U_13
_atom_site_aniso_U_23
Cu1 0.0352(3) 0.0342(3) 0.0486(3) -0.0014(2) 0.0032(2) -0.0005(2)
Cl1 0.0574(5) 0.0444(6) 0.0783(6) -0.0115(4) 0.0015(4) 0.0115(4)
S1 0.0658(6) 0.0556(6) 0.0436(5) 0.0203(4) -0.0035(4) -0.0068(4)
N1 0.0394(13) 0.0373(15) 0.0459(14) -0.0035(11) 0.0052(11) 0.0001(11)
N2 0.0468(15) 0.0571(18) 0.0479(15) 0.0075(13) -0.0025(12) -0.0003(13)
C1 0.0462(18) 0.057(2) 0.0504(19) -0.0045(15) 0.0162(15) -0.0070(16)
C2 0.060(2) 0.092(3) 0.0366(17) -0.011(2) 0.0051(16) -0.0100(17)
C3 0.054(2) 0.083(3) 0.0458(19) -0.0016(19) -0.0043(15) 0.0035(19)
C4 0.0429(15) 0.0329(17) 0.0398(15) -0.0017(13) 0.0018(12) 0.0014(13)
C5 0.058(2) 0.038(2) 0.0535(19) 0.0023(15) 0.0204(15) -0.0011(15)
C6 0.0402(16) 0.0373(18) 0.0482(16) 0.0029(13) 0.0205(13) -0.0008(14)
C7 0.0395(15) 0.041(2) 0.0527(18) -0.0059(13) 0.0105(13) -0.0082(15)
C8 0.0414(17) 0.044(2) 0.0485(17) 0.0021(14) 0.0082(13) -0.0012(15)

loop_
_atom_type_symbol
_atom_type_description
_atom_type_scat_dispersion_real
_atom_type_scat_dispersion_imag
_atom_type_scat_source
C C 0.0033 0.0016 'International Tables Vol C Tables 4.2.6.8 and 6.1.1.4'
H H 0.0000 0.0000 'International Tables Vol C Tables 4.2.6.8 and 6.1.1.4'
N N 0.0061 0.0033 'International Tables Vol C Tables 4.2.6.8 and 6.1.1.4'
S S 0.1246 0.1234 'International Tables Vol C Tables 4.2.6.8 and 6.1.1.4'
Cl Cl 0.1484 0.1585 'International Tables Vol C Tables 4.2.6.8 and 6.1.1.4'
Cu Cu 0.3201 1.2651 'International Tables Vol C Tables 4.2.6.8 and 6.1.1.4'

loop_
_geom_angle_atom_site_label_1
_geom_angle_atom_site_label_2
_geom_angle_atom_site_label_3
_geom_angle_site_symmetry_1
_geom_angle_site_symmetry_3
_geom_angle
_geom_angle_publ_flag
N1 Cu1 N1 . 3_666 180.0 y
N1 Cu1 Cl1 . 3_666 90.20(7) y
N1 Cu1 Cl1 3_666 3_666 89.80(7) ?
N1 Cu1 Cl1 . . 89.80(7) y
N1 Cu1 Cl1 3_666 . 90.20(7) ?
Cl1 Cu1 Cl1 3_666 . 180.0 y
C4 S1 C5 . . 103.02(14) ?
C4 N1 C1 . . 117.1(3) ?
C4 N1 Cu1 . . 123.5(2) ?
C1 N1 Cu1 . . 119.4(2) ?
C4 N2 C3 . . 115.5(3) ?
N1 C1 C2 . . 121.4(3) ?
N1 C1 H1 . . 119.3 ?
C2 C1 H1 . . 119.3 ?
C3 C2 C1 . . 116.9(3) ?
C3 C2 H2 . . 121.6 ?
C1 C2 H2 . . 121.6 ?
N2 C3 C2 . . 123.4(3) ?
N2 C3 H3 . . 118.3 ?
C2 C3 H3 . . 118.3 ?
N2 C4 N1 . . 125.6(3) ?
N2 C4 S1 . . 119.6(2) ?
N1 C4 S1 . . 114.8(2) ?
C6 C5 S1 . . 114.2(2) ?
C6 C5 H5B . . 108.7 ?
S1 C5 H5B . . 108.7 ?
C6 C5 H5A . . 108.7 ?
S1 C5 H5A . . 108.7 ?
H5B C5 H5A . . 107.6 ?
C7 C6 C8 . 3_576 118.5(3) ?
C7 C6 C5 . . 120.9(3) ?
C8 C6 C5 3_576 . 120.5(3) ?
C8 C7 C6 . . 120.8(3) ?
C8 C7 H7 . . 119.6 ?
C6 C7 H7 . . 119.6 ?
C7 C8 C6 . 3_576 120.6(3) ?
C7 C8 H8 . . 119.7 ?
C6 C8 H8 3_576 . 119.7 ?

loop_
_geom_bond_atom_site_label_1
_geom_bond_atom_site_label_2
_geom_bond_site_symmetry_2
_geom_bond_distance
_geom_bond_publ_flag
Cu1 N1 . 2.003(2) y
Cu1 N1 3_666 2.003(2) ?
Cu1 Cl1 3_666 2.2311(8) ?
Cu1 Cl1 . 2.2311(8) y
S1 C4 . 1.754(3) ?
S1 C5 . 1.821(3) ?
N1 C4 . 1.336(4) ?
N1 C1 . 1.339(4) ?
N2 C4 . 1.322(4) ?
N2 C3 . 1.335(4) ?
C1 C2 . 1.364(5) ?
C1 H1 . 0.9300 ?
C2 C3 . 1.363(5) ?
C2 H2 . 0.9300 ?
C3 H3 . 0.9300 ?
C5 C6 . 1.495(4) ?
C5 H5B . 0.9700 ?
C5 H5A . 0.9700 ?
C6 C7 . 1.387(4) ?
C6 C8 3_576 1.390(4) ?
C7 C8 . 1.387(4) ?
C7 H7 . 0.9300 ?
C8 C6 3_576 1.390(4) ?
C8 H8 . 0.9300 ?

loop_
_geom_torsion_atom_site_label_1
_geom_torsion_atom_site_label_2
_geom_torsion_atom_site_label_3
_geom_torsion_atom_site_label_4
_geom_torsion_site_symmetry_1
_geom_torsion_site_symmetry_4
_geom_torsion
Cl1 Cu1 N1 C4 3_666 . 97.7(2)
Cl1 Cu1 N1 C4 . . -82.3(2)
Cl1 Cu1 N1 C1 3_666 . -85.0(2)
Cl1 Cu1 N1 C1 . . 95.0(2)
C4 N1 C1 C2 . . 2.0(5)
Cu1 N1 C1 C2 . . -175.4(2)
N1 C1 C2 C3 . . 0.7(5)
C4 N2 C3 C2 . . 1.7(6)
C1 C2 C3 N2 . . -2.7(6)
C3 N2 C4 N1 . . 1.4(5)
C3 N2 C4 S1 . . -176.4(2)
C1 N1 C4 N2 . . -3.3(4)
Cu1 N1 C4 N2 . . 174.1(2)
C1 N1 C4 S1 . . 174.6(2)
Cu1 N1 C4 S1 . . -8.0(3)
C5 S1 C4 N2 . . 2.1(3)
C5 S1 C4 N1 . . -175.9(2)
C4 S1 C5 C6 . . -82.9(3)
S1 C5 C6 C7 . . 116.1(3)
S1 C5 C6 C8 . 3_576 -65.9(3)
C8 C6 C7 C8 3_576 . 0.0(5)
C5 C6 C7 C8 . . 178.0(3)
C6 C7 C8 C6 . 3_576 0.0(5)
